data_4508818
loop_
_publ_author_name
'Trivedi, Darshak R.'
'Dastidar, Parthasarathi'

_publ_section_title
;
 Cation-Induced Supramolecular Isomerism in the Hydrogen-Bonded Network of
 Secondary Ammonium Monocarboxylate Salts:&#x2009; A New Class of Organo
 Gelator and Their Structures
;
_journal_issue 9
_journal_name_full 'Crystal Growth &amp; Design'
_journal_page_first 2114
_journal_paper_doi 10.1021/cg060325c
_journal_volume 6
_journal_year 2006
_chemical_formula_sum 'C46 H44 Br2 N2 O4'
_chemical_formula_weight 848.65
_chemical_name_systematic
; 
 ? 
;
_space_group_IT_number 61
_symmetry_cell_setting orthorhombic
_symmetry_space_group_name_Hall '-P 2ac 2ab'
_symmetry_space_group_name_H-M 'P b c a'
_atom_sites_solution_hydrogens geom
_atom_sites_solution_primary direct
_atom_sites_solution_secondary difmap
_audit_creation_method SHELXL-97
_cell_angle_alpha 90.00
_cell_angle_beta 90.00
_cell_angle_gamma 90.00
_cell_formula_units_Z 4
_cell_length_a 22.4126(17)
_cell_length_b 16.6990(13)
_cell_length_c 10.7237(8)
_cell_measurement_temperature 293(2)
_cell_volume 4013.5(5)
_computing_cell_refinement 'BRUKER AXS SMART 3'
_computing_data_collection 'BRUKER AXS SMART 3'
_computing_data_reduction 'BRUKER AXS SMART 3'
_computing_molecular_graphics 'PLATON; 'MERCURY 1.2'
_computing_structure_refinement 'SHELXL-97 (Sheldrick, 1997)'
_computing_structure_solution 'SHELXS-97 (Sheldrick, 1990)'
_diffrn_ambient_temperature 293(2)
_diffrn_detector_area_resol_mean 0.3
_diffrn_measured_fraction_theta_full 1.000
_diffrn_measured_fraction_theta_max 1.000
_diffrn_measurement_device_type 'BRUKER SMART CCD AREA DETECTOR'
_diffrn_measurement_method PHI-OMEGA
_diffrn_radiation_monochromator graphite
_diffrn_radiation_source 'fine-focus sealed tube'
_diffrn_radiation_type MoK\a
_diffrn_radiation_wavelength 0.71073
_diffrn_reflns_av_R_equivalents 0.0413
_diffrn_reflns_av_sigmaI/netI 0.0275
_diffrn_reflns_limit_h_max 23
_diffrn_reflns_limit_h_min -24
_diffrn_reflns_limit_k_max 17
_diffrn_reflns_limit_k_min -17
_diffrn_reflns_limit_l_max 11
_diffrn_reflns_limit_l_min -11
_diffrn_reflns_number 15083
_diffrn_reflns_theta_full 22.50
_diffrn_reflns_theta_max 22.50
_diffrn_reflns_theta_min 1.82
_diffrn_standards_decay_% <10
_exptl_absorpt_coefficient_mu 2.066
_exptl_absorpt_correction_type SADABS
_exptl_crystal_colour COLOURLESS
_exptl_crystal_density_diffrn 1.404
_exptl_crystal_density_method 'not measured'
_exptl_crystal_description PLATE
_exptl_crystal_F_000 1744
_exptl_crystal_size_max 0.49
_exptl_crystal_size_mid 0.26
_exptl_crystal_size_min 0.21
_refine_diff_density_max 0.707
_refine_diff_density_min -0.485
_refine_diff_density_rms 0.050
_refine_ls_extinction_method none
_refine_ls_goodness_of_fit_ref 1.043
_refine_ls_hydrogen_treatment mixed
_refine_ls_matrix_type full
_refine_ls_number_parameters 332
_refine_ls_number_reflns 2617
_refine_ls_number_restraints 0
_refine_ls_restrained_S_all 1.043
_refine_ls_R_factor_all 0.0286
_refine_ls_R_factor_gt 0.0264
_refine_ls_shift/su_max 0.001
_refine_ls_shift/su_mean 0.000
_refine_ls_structure_factor_coef Fsqd
_refine_ls_weighting_details 'calc w=1/[\s^2^(Fo^2^)+(0.0309P)^2^+3.5072P] where P=(Fo^2^+2Fc^2^)/3'
_refine_ls_weighting_scheme calc
_refine_ls_wR_factor_gt 0.0655
_refine_ls_wR_factor_ref 0.0672
_reflns_number_gt 2426
_reflns_number_total 2617
_reflns_threshold_expression >2sigma(I)
_cod_data_source_file cg060325csup2.cif
_cod_data_source_block dt0970m
_cod_depositor_comments
;
The following automatic conversions were performed:

'_symmetry_cell_setting' value 'ORTHORHOMBIC' changed to
'orthorhombic' according to
/home/saulius/struct/CIF-dictionaries/cif_core.dic dictionary named
'cif_core.dic' version 2.4.2 from 2011-04-26.

Automatic conversion script
Id: cif_fix_values 1891 2012-01-12 08:04:46Z andrius 
;
_cod_original_sg_symbol_H-M Pbca
_cod_database_code 4508818

loop_
_symmetry_equiv_pos_as_xyz
'x, y, z'
'-x+1/2, -y, z+1/2'
'x+1/2, -y+1/2, -z'
'-x, y+1/2, -z+1/2'
'-x, -y, -z'
'x-1/2, y, -z-1/2'
'-x-1/2, y-1/2, z'
'x, -y-1/2, z-1/2'

loop_
_atom_site_label
_atom_site_type_symbol
_atom_site_fract_x
_atom_site_fract_y
_atom_site_fract_z
_atom_site_U_iso_or_equiv
_atom_site_adp_type
_atom_site_occupancy
_atom_site_symmetry_multiplicity
_atom_site_calc_flag
N1 N 0.46618(8) 0.30064(11) 0.3637(2) 0.0183(4) Uani 1 1 d
Br1 Br 0.244970(11) 0.447135(15) 0.43640(2) 0.03170(13) Uani 1 1 d
O1 O -0.00645(6) 0.26978(9) 0.37704(14) 0.0238(4) Uani 1 1 d
O2 O 0.06144(6) 0.27472(9) 0.52728(14) 0.0230(4) Uani 1 1 d
C1 C 0.04668(9) 0.27778(12) 0.4144(2) 0.0176(5) Uani 1 1 d
C2 C 0.09364(10) 0.29174(13) 0.3183(2) 0.0190(5) Uani 1 1 d
C3 C 0.14621(10) 0.32382(12) 0.3441(2) 0.0188(5) Uani 1 1 d
C4 C 0.19395(9) 0.34088(12) 0.25405(19) 0.0175(5) Uani 1 1 d
C5 C 0.24160(9) 0.39205(13) 0.2812(2) 0.0197(5) Uani 1 1 d
C6 C 0.28657(10) 0.40809(13) 0.1963(2) 0.0222(5) Uani 1 1 d
C7 C 0.28541(10) 0.37201(13) 0.0805(2) 0.0241(5) Uani 1 1 d
C8 C 0.23914(11) 0.32112(15) 0.0505(3) 0.0243(6) Uani 1 1 d
C9 C 0.19437(10) 0.30557(13) 0.1351(2) 0.0215(5) Uani 1 1 d
C11 C 0.41868(10) 0.50579(14) 0.4046(3) 0.0263(5) Uani 1 1 d
C12 C 0.39216(11) 0.57069(14) 0.3463(3) 0.0316(6) Uani 1 1 d
C13 C 0.39612(11) 0.57924(14) 0.2187(2) 0.0319(6) Uani 1 1 d
C14 C 0.42601(11) 0.52205(15) 0.1494(3) 0.0302(6) Uani 1 1 d
C15 C 0.45275(11) 0.45772(14) 0.2073(2) 0.0255(6) Uani 1 1 d
C16 C 0.45017(10) 0.44923(12) 0.3368(2) 0.0216(5) Uani 1 1 d
C17 C 0.48340(11) 0.38330(13) 0.4031(2) 0.0232(5) Uani 1 1 d
C18 C 0.40421(10) 0.27843(13) 0.3990(2) 0.0202(5) Uani 1 1 d
C19 C 0.38588(9) 0.20142(12) 0.3368(2) 0.0186(5) Uani 1 1 d
C20 C 0.42170(11) 0.13343(14) 0.3414(2) 0.0273(6) Uani 1 1 d
C21 C 0.40346(12) 0.06342(15) 0.2839(3) 0.0324(6) Uani 1 1 d
C23 C 0.31358(11) 0.12715(15) 0.2185(2) 0.0319(6) Uani 1 1 d
C22 C 0.34936(12) 0.06021(15) 0.2227(3) 0.0323(6) Uani 1 1 d
C24 C 0.33206(10) 0.19737(14) 0.2742(2) 0.0234(5) Uani 1 1 d
H1N1 H 0.4925(11) 0.2684(14) 0.401(2) 0.025(6) Uiso 1 1 d
H1N2 H 0.4743(11) 0.2930(14) 0.277(3) 0.032(7) Uiso 1 1 d
H18A H 0.4030(9) 0.2756(12) 0.489(2) 0.022(6) Uiso 1 1 d
H18B H 0.3787(9) 0.3200(12) 0.3744(19) 0.010(5) Uiso 1 1 d
H24 H 0.3090(9) 0.2408(13) 0.272(2) 0.013(5) Uiso 1 1 d
H9 H 0.1629(10) 0.2725(12) 0.113(2) 0.015(5) Uiso 1 1 d
H6 H 0.3171(11) 0.4429(13) 0.217(2) 0.019(6) Uiso 1 1 d
H8 H 0.2385(11) 0.2994(15) -0.023(3) 0.031(7) Uiso 1 1 d
H7 H 0.3159(11) 0.3837(13) 0.024(2) 0.030(6) Uiso 1 1 d
H2 H 0.0836(9) 0.2770(12) 0.238(2) 0.018(6) Uiso 1 1 d
H11 H 0.4152(10) 0.4989(13) 0.489(3) 0.023(6) Uiso 1 1 d
H17A H 0.4776(9) 0.3866(12) 0.487(2) 0.012(5) Uiso 1 1 d
H17B H 0.5254(11) 0.3875(13) 0.389(2) 0.027(6) Uiso 1 1 d
H3 H 0.1537(10) 0.3384(13) 0.426(2) 0.019(6) Uiso 1 1 d
H13 H 0.3785(10) 0.6251(14) 0.178(2) 0.029(6) Uiso 1 1 d
H15 H 0.4731(10) 0.4198(14) 0.161(2) 0.026(6) Uiso 1 1 d
H14 H 0.4273(11) 0.5266(15) 0.066(3) 0.033(7) Uiso 1 1 d
H23 H 0.2766(13) 0.1257(16) 0.182(3) 0.043(8) Uiso 1 1 d
H22 H 0.3361(12) 0.0128(16) 0.185(2) 0.041(7) Uiso 1 1 d
H21 H 0.4279(11) 0.0181(15) 0.286(2) 0.031(7) Uiso 1 1 d
H20 H 0.4581(11) 0.1350(14) 0.384(2) 0.029(6) Uiso 1 1 d
H12 H 0.3713(11) 0.6092(15) 0.395(2) 0.036(7) Uiso 1 1 d

loop_
_atom_site_aniso_label
_atom_site_aniso_U_11
_atom_site_aniso_U_22
_atom_site_aniso_U_33
_atom_site_aniso_U_23
_atom_site_aniso_U_13
_atom_site_aniso_U_12
N1 0.0157(10) 0.0227(10) 0.0166(12) 0.0004(8) -0.0020(9) 0.0004(8)
Br1 0.03394(18) 0.03904(19) 0.0221(2) -0.00678(10) -0.00140(10) -0.01353(10)
O1 0.0177(8) 0.0362(9) 0.0174(9) 0.0025(7) 0.0008(7) -0.0014(7)
O2 0.0208(8) 0.0334(9) 0.0147(9) 0.0024(7) -0.0001(7) -0.0035(7)
C1 0.0181(12) 0.0167(11) 0.0179(14) 0.0002(9) 0.0003(10) 0.0009(9)
C2 0.0212(13) 0.0219(12) 0.0138(13) 0.0000(10) -0.0025(10) 0.0030(10)
C3 0.0223(13) 0.0181(11) 0.0160(13) -0.0003(9) -0.0013(10) 0.0011(9)
C4 0.0164(11) 0.0173(11) 0.0188(12) 0.0038(10) -0.0003(9) 0.0024(9)
C5 0.0206(12) 0.0189(12) 0.0195(13) 0.0008(9) -0.0030(10) 0.0020(9)
C6 0.0194(12) 0.0179(12) 0.0293(14) 0.0041(10) -0.0016(11) -0.0015(10)
C7 0.0214(13) 0.0251(13) 0.0259(14) 0.0055(10) 0.0059(11) 0.0008(10)
C8 0.0266(14) 0.0280(13) 0.0185(15) -0.0015(11) 0.0035(11) -0.0001(11)
C9 0.0208(12) 0.0219(12) 0.0219(14) 0.0000(10) -0.0003(11) -0.0033(10)
C11 0.0278(13) 0.0269(13) 0.0242(15) -0.0027(11) 0.0010(12) -0.0071(11)
C12 0.0311(14) 0.0221(13) 0.0415(17) -0.0056(12) 0.0010(13) -0.0012(11)
C13 0.0328(14) 0.0201(13) 0.0428(17) 0.0069(12) -0.0035(12) -0.0035(11)
C14 0.0327(14) 0.0311(14) 0.0267(15) 0.0089(12) 0.0005(12) -0.0067(12)
C15 0.0240(13) 0.0260(13) 0.0264(14) -0.0006(11) 0.0045(11) -0.0030(10)
C16 0.0180(12) 0.0213(12) 0.0255(14) -0.0010(10) -0.0011(10) -0.0079(9)
C17 0.0225(13) 0.0261(13) 0.0211(15) -0.0041(11) -0.0027(11) -0.0048(10)
C18 0.0181(12) 0.0228(12) 0.0198(15) 0.0019(10) 0.0009(10) 0.0012(10)
C19 0.0181(12) 0.0215(12) 0.0162(12) 0.0035(9) 0.0033(10) -0.0025(9)
C20 0.0206(13) 0.0268(13) 0.0345(15) 0.0020(11) -0.0021(12) 0.0021(11)
C21 0.0313(15) 0.0219(13) 0.0441(17) -0.0020(11) 0.0069(13) 0.0026(11)
C23 0.0242(14) 0.0366(15) 0.0349(15) -0.0050(12) -0.0032(12) -0.0065(12)
C22 0.0349(15) 0.0264(14) 0.0358(15) -0.0073(11) 0.0074(13) -0.0108(12)
C24 0.0227(13) 0.0237(13) 0.0238(14) 0.0009(10) 0.0016(11) 0.0032(11)

loop_
_atom_type_symbol
_atom_type_description
_atom_type_scat_dispersion_real
_atom_type_scat_dispersion_imag
_atom_type_scat_source
C C 0.0033 0.0016 'International Tables Vol C Tables 4.2.6.8 and 6.1.1.4'
Br Br -0.2901 2.4595 'International Tables Vol C Tables 4.2.6.8 and 6.1.1.4'
N N 0.0061 0.0033 'International Tables Vol C Tables 4.2.6.8 and 6.1.1.4'
O O 0.0106 0.0060 'International Tables Vol C Tables 4.2.6.8 and 6.1.1.4'
H H 0.0000 0.0000 'International Tables Vol C Tables 4.2.6.8 and 6.1.1.4'

loop_
_geom_angle_atom_site_label_1
_geom_angle_atom_site_label_2
_geom_angle_atom_site_label_3
_geom_angle
C18 N1 C17 113.57(18)
C18 N1 H1N1 110.6(15)
C17 N1 H1N1 105.1(15)
C18 N1 H1N2 113.0(15)
C17 N1 H1N2 110.4(14)
H1N1 N1 H1N2 103(2)
O2 C1 O1 123.4(2)
O2 C1 C2 119.11(19)
O1 C1 C2 117.54(19)
C3 C2 C1 123.2(2)
C3 C2 H2 121.3(14)
C1 C2 H2 115.5(13)
C2 C3 C4 126.2(2)
C2 C3 H3 117.7(14)
C4 C3 H3 116.1(14)
C5 C4 C9 116.12(19)
C5 C4 C3 122.6(2)
C9 C4 C3 121.33(19)
C6 C5 C4 122.5(2)
C6 C5 Br1 116.93(16)
C4 C5 Br1 120.51(16)
C7 C6 C5 119.6(2)
C7 C6 H6 120.5(14)
C5 C6 H6 119.9(14)
C8 C7 C6 119.6(2)
C8 C7 H7 121.7(15)
C6 C7 H7 118.7(15)
C9 C8 C7 120.7(3)
C9 C8 H8 120.6(18)
C7 C8 H8 118.7(18)
C8 C9 C4 121.6(2)
C8 C9 H9 119.9(13)
C4 C9 H9 118.5(13)
C16 C11 C12 121.0(2)
C16 C11 H11 118.5(14)
C12 C11 H11 120.5(14)
C13 C12 C11 120.1(2)
C13 C12 H12 120.4(15)
C11 C12 H12 119.6(16)
C12 C13 C14 119.5(2)
C12 C13 H13 120.5(14)
C14 C13 H13 120.0(14)
C15 C14 C13 120.5(3)
C15 C14 H14 120.1(17)
C13 C14 H14 119.5(17)
C14 C15 C16 120.6(2)
C14 C15 H15 120.2(15)
C16 C15 H15 119.2(15)
C11 C16 C15 118.3(2)
C11 C16 C17 120.2(2)
C15 C16 C17 121.5(2)
N1 C17 C16 114.46(19)
N1 C17 H17A 107.3(12)
C16 C17 H17A 110.6(13)
N1 C17 H17B 106.0(14)
C16 C17 H17B 110.9(14)
H17A C17 H17B 107.2(19)
N1 C18 C19 110.83(18)
N1 C18 H18A 107.0(13)
C19 C18 H18A 113.1(13)
N1 C18 H18B 108.3(12)
C19 C18 H18B 110.0(12)
H18A C18 H18B 107.4(18)
C24 C19 C20 118.7(2)
C24 C19 C18 119.67(19)
C20 C19 C18 121.6(2)
C21 C20 C19 120.2(2)
C21 C20 H20 119.9(14)
C19 C20 H20 119.8(14)
C22 C21 C20 120.3(2)
C22 C21 H21 119.8(15)
C20 C21 H21 119.9(15)
C22 C23 C24 120.1(2)
C22 C23 H23 121.3(17)
C24 C23 H23 118.6(17)
C23 C22 C21 119.8(2)
C23 C22 H22 119.2(16)
C21 C22 H22 121.0(16)
C23 C24 C19 120.9(2)
C23 C24 H24 120.5(13)
C19 C24 H24 118.6(13)

loop_
_geom_bond_atom_site_label_1
_geom_bond_atom_site_label_2
_geom_bond_distance
N1 C18 1.487(3)
N1 C17 1.494(3)
N1 H1N1 0.89(3)
N1 H1N2 0.96(3)
Br1 C5 1.903(2)
O1 C1 1.263(3)
O2 C1 1.256(3)
C1 C2 1.491(3)
C2 C3 1.323(3)
C2 H2 0.92(2)
C3 C4 1.469(3)
C3 H3 0.93(2)
C4 C5 1.398(3)
C4 C9 1.405(3)
C5 C6 1.385(3)
C6 C7 1.380(3)
C6 H6 0.93(2)
C7 C8 1.379(4)
C7 H7 0.94(3)
C8 C9 1.378(3)
C8 H8 0.87(3)
C9 H9 0.93(2)
C11 C16 1.385(3)
C11 C12 1.385(4)
C11 H11 0.92(3)
C12 C13 1.379(4)
C12 H12 0.95(3)
C13 C14 1.383(4)
C13 H13 0.97(2)
C14 C15 1.378(4)
C14 H14 0.90(3)
C15 C16 1.397(3)
C15 H15 0.93(2)
C16 C17 1.507(3)
C17 H17A 0.92(2)
C17 H17B 0.96(2)
C18 C19 1.505(3)
C18 H18A 0.97(3)
C18 H18B 0.94(2)
C19 C24 1.383(3)
C19 C20 1.391(3)
C20 C21 1.384(3)
C20 H20 0.93(3)
C21 C22 1.380(4)
C21 H21 0.93(3)
C23 C22 1.376(4)
C23 C24 1.379(3)
C23 H23 0.92(3)
C22 H22 0.94(3)
C24 H24 0.89(2)

loop_
_geom_hbond_atom_site_label_D
_geom_hbond_atom_site_label_H
_geom_hbond_atom_site_label_A
_geom_hbond_distance_DH
_geom_hbond_distance_HA
_geom_hbond_distance_DA
_geom_hbond_angle_DHA
_geom_hbond_site_symmetry_A
N1 H1N1 O2 0.89(3) 1.87(3) 2.740(2) 164(2) 3_556
N1 H1N1 O1 0.89(3) 2.46(3) 3.080(3) 126.5(19) 3_556
N1 H1N2 O1 0.96(3) 1.75(3) 2.703(3) 174(2) 6_656
